data_7202364
loop_
_publ_author_name
'Du, Jian-Long'
'Hu, Tong-Liang'
'Zhang, Shu-Ming'
'Zeng, Yong-Fei'
'Bu, Xian-He'

_publ_section_title
;
 Tuning silver(I) coordination architectures by ligands design: from
 dinuclear, trinuclear, to 1D and 3D frameworks
;
_journal_issue 12
_journal_name_full CrystEngComm
_journal_page_first 1866
_journal_paper_doi 10.1039/b810773d
_journal_volume 10
_journal_year 2008
_chemical_formula_moiety 'C24 H24 Ag2 N12, 2(B F4), H2 O'
_chemical_formula_sum 'C24 H26 Ag2 B2 F8 N12 O'
_chemical_formula_weight 887.93
_chemical_name_systematic
;
?
;
_space_group_IT_number 15
_symmetry_cell_setting monoclinic
_symmetry_space_group_name_Hall '-C 2yc'
_symmetry_space_group_name_H-M 'C 1 2/c 1'
_atom_sites_solution_hydrogens geom
_atom_sites_solution_primary direct
_atom_sites_solution_secondary difmap
_audit_creation_method SHELXL-97
_cell_angle_alpha 90.00
_cell_angle_beta 118.22(3)
_cell_angle_gamma 90.00
_cell_formula_units_Z 4
_cell_length_a 30.328(6)
_cell_length_b 7.3131(15)
_cell_length_c 15.670(3)
_cell_measurement_reflns_used 12001
_cell_measurement_temperature 293(2)
_cell_measurement_theta_max 27.9
_cell_measurement_theta_min 3.0
_cell_volume 3062.4(14)
_computing_cell_refinement 'Bruker XSCANS'
_computing_data_collection 'Bruker XSCANS'
_computing_data_reduction 'Bruker SHELXTL'
_computing_molecular_graphics 'Bruker SHELXTL'
_computing_publication_material 'Bruker SHELXTL'
_computing_structure_refinement 'SHELXL-97 (Sheldrick, 1997)'
_computing_structure_solution 'SHELXS-97 (Sheldrick, 1990)'
_diffrn_ambient_temperature 293(2)
_diffrn_measured_fraction_theta_full 0.999
_diffrn_measured_fraction_theta_max 0.999
_diffrn_measurement_device_type SCX-MINI
_diffrn_measurement_method '\w scans'
_diffrn_radiation_monochromator graphite
_diffrn_radiation_source 'fine-focus sealed tube'
_diffrn_radiation_type MoK\a
_diffrn_radiation_wavelength 0.71073
_diffrn_reflns_av_R_equivalents 0.0539
_diffrn_reflns_av_sigmaI/netI 0.0407
_diffrn_reflns_limit_h_max 36
_diffrn_reflns_limit_h_min -36
_diffrn_reflns_limit_k_max 8
_diffrn_reflns_limit_k_min -8
_diffrn_reflns_limit_l_max 18
_diffrn_reflns_limit_l_min -18
_diffrn_reflns_number 12878
_diffrn_reflns_theta_full 25.01
_diffrn_reflns_theta_max 25.01
_diffrn_reflns_theta_min 3.05
_diffrn_standards_decay_% 0
_diffrn_standards_interval_count 0
_diffrn_standards_number 0
_exptl_absorpt_coefficient_mu 1.372
_exptl_absorpt_correction_T_max 0.8206
_exptl_absorpt_correction_T_min 0.7615
_exptl_absorpt_correction_type multi-scan
_exptl_absorpt_process_details SADABS
_exptl_crystal_colour colorless
_exptl_crystal_density_diffrn 1.921
_exptl_crystal_density_method 'not measured'
_exptl_crystal_description block
_exptl_crystal_F_000 1744
_exptl_crystal_size_max 0.21
_exptl_crystal_size_mid 0.17
_exptl_crystal_size_min 0.15
_refine_diff_density_max 0.935
_refine_diff_density_min -0.764
_refine_diff_density_rms 0.102
_refine_ls_extinction_method none
_refine_ls_goodness_of_fit_ref 1.005
_refine_ls_hydrogen_treatment constr
_refine_ls_matrix_type full
_refine_ls_number_parameters 222
_refine_ls_number_reflns 2705
_refine_ls_number_restraints 0
_refine_ls_restrained_S_all 1.005
_refine_ls_R_factor_all 0.0871
_refine_ls_R_factor_gt 0.0629
_refine_ls_shift/su_max 0.001
_refine_ls_shift/su_mean 0.000
_refine_ls_structure_factor_coef Fsqd
_refine_ls_weighting_details 'calc w=1/[\s^2^(Fo^2^)+(0.0646P)^2^+37.6444P] where P=(Fo^2^+2Fc^2^)/3'
_refine_ls_weighting_scheme calc
_refine_ls_wR_factor_gt 0.1412
_refine_ls_wR_factor_ref 0.1549
_reflns_number_gt 2085
_reflns_number_total 2705
_reflns_threshold_expression >2sigma(I)
_cod_data_source_file b810773d.txt
_cod_data_source_block 1
_cod_original_sg_symbol_H-M C2/c
_cod_database_code 7202364

loop_
_symmetry_equiv_pos_as_xyz
'x, y, z'
'-x, y, -z+1/2'
'x+1/2, y+1/2, z'
'-x+1/2, y+1/2, -z+1/2'
'-x, -y, -z'
'x, -y, z-1/2'
'-x+1/2, -y+1/2, -z'
'x+1/2, -y+1/2, z-1/2'

loop_
_atom_site_label
_atom_site_type_symbol
_atom_site_fract_x
_atom_site_fract_y
_atom_site_fract_z
_atom_site_U_iso_or_equiv
_atom_site_adp_type
_atom_site_occupancy
_atom_site_symmetry_multiplicity
_atom_site_calc_flag
_atom_site_refinement_flags
_atom_site_disorder_assembly
_atom_site_disorder_group
Ag1 Ag 0.73337(2) 0.41494(9) 0.90926(5) 0.0555(3) Uani 1 1 d . . .
B1 B 0.6327(4) 0.0606(13) 0.8118(7) 0.052(2) Uani 1 1 d . . .
C1 C 0.5725(3) 0.3908(10) 1.0424(5) 0.0416(17) Uani 1 1 d . . .
C2 C 0.5469(3) 0.2279(13) 1.0174(6) 0.060(2) Uani 1 1 d . . .
H2 H 0.5565 0.1346 1.0630 0.072 Uiso 1 1 calc R . .
C3 C 0.5078(4) 0.2001(15) 0.9273(7) 0.071(3) Uani 1 1 d . . .
H3 H 0.4908 0.0891 0.9119 0.085 Uiso 1 1 calc R . .
C4 C 0.4938(3) 0.3341(15) 0.8605(7) 0.067(3) Uani 1 1 d . . .
H4 H 0.4670 0.3156 0.7992 0.080 Uiso 1 1 calc R . .
C5 C 0.5190(3) 0.4972(14) 0.8824(6) 0.055(2) Uani 1 1 d . . .
H5 H 0.5091 0.5891 0.8360 0.066 Uiso 1 1 calc R . .
C6 C 0.5590(2) 0.5259(10) 0.9733(5) 0.0408(17) Uani 1 1 d . . .
C7 C 0.5871(3) 0.7038(11) 0.9905(6) 0.0481(19) Uani 1 1 d . . .
H7A H 0.5677 0.7890 0.9387 0.058 Uiso 1 1 calc R . .
H7B H 0.5920 0.7573 1.0511 0.058 Uiso 1 1 calc R . .
C8 C 0.7120(3) 0.6645(11) 1.0472(5) 0.0433(17) Uani 1 1 d . . .
H8 H 0.7461 0.6835 1.0866 0.052 Uiso 1 1 calc R . .
C9 C 0.6455(3) 0.5750(10) 0.9337(5) 0.0431(17) Uani 1 1 d . . .
H9 H 0.6215 0.5212 0.8769 0.052 Uiso 1 1 calc R . .
C10 C 0.8267(3) 0.2472(10) 0.9027(5) 0.0415(16) Uani 1 1 d . . .
H10 H 0.8498 0.2997 0.9608 0.050 Uiso 1 1 calc R . .
C11 C 0.7610(3) 0.1676(11) 0.7827(5) 0.0486(19) Uani 1 1 d . . .
H11 H 0.7271 0.1551 0.7397 0.058 Uiso 1 1 calc R . .
C12 C 0.8858(3) 0.0868(12) 0.8555(5) 0.0495(19) Uani 1 1 d . . .
H12A H 0.8934 0.1581 0.8118 0.059 Uiso 1 1 calc R . .
H12B H 0.8835 -0.0406 0.8366 0.059 Uiso 1 1 calc R . .
F1 F 0.6747(3) -0.0030(16) 0.8695(10) 0.210(6) Uani 1 1 d . . .
F3 F 0.5972(4) -0.0459(15) 0.7671(10) 0.224(7) Uani 1 1 d . . .
F2 F 0.6150(6) 0.134(3) 0.8627(11) 0.287(9) Uani 1 1 d . . .
F4 F 0.6331(4) 0.197(2) 0.7664(12) 0.285(10) Uani 1 1 d . . .
N1 N 0.6358(2) 0.6712(8) 0.9944(4) 0.0375(13) Uani 1 1 d . . .
N2 N 0.6784(2) 0.7303(9) 1.0673(4) 0.0471(15) Uani 1 1 d . . .
N3 N 0.6938(2) 0.5667(8) 0.9651(4) 0.0421(14) Uani 1 1 d . . .
N4 N 0.7781(2) 0.2636(8) 0.8647(4) 0.0409(14) Uani 1 1 d . . .
N5 N 0.8380(2) 0.1458(8) 0.8468(4) 0.0371(13) Uani 1 1 d . . .
N6 N 0.7956(2) 0.0936(9) 0.7680(4) 0.0458(14) Uani 1 1 d . . .
O1W O 0.5000 0.8831(18) 0.7500 0.134(5) Uani 1 2 d S . .

loop_
_atom_site_aniso_label
_atom_site_aniso_U_11
_atom_site_aniso_U_22
_atom_site_aniso_U_33
_atom_site_aniso_U_23
_atom_site_aniso_U_13
_atom_site_aniso_U_12
Ag1 0.0525(4) 0.0551(4) 0.0695(5) -0.0047(3) 0.0376(3) 0.0055(3)
N3 0.042(3) 0.047(4) 0.042(3) -0.001(3) 0.024(3) -0.002(3)
C9 0.040(4) 0.048(4) 0.040(4) -0.013(4) 0.018(3) -0.006(4)
N5 0.036(3) 0.043(3) 0.029(3) 0.001(3) 0.012(3) 0.004(3)
C6 0.030(4) 0.053(4) 0.047(4) -0.008(4) 0.025(3) 0.002(3)
C10 0.041(4) 0.043(4) 0.034(4) -0.003(3) 0.013(3) 0.004(3)
C8 0.039(4) 0.053(4) 0.039(4) -0.002(4) 0.020(3) -0.012(4)
N6 0.047(4) 0.053(4) 0.031(3) -0.006(3) 0.014(3) 0.000(3)
N4 0.042(3) 0.043(3) 0.037(3) 0.005(3) 0.017(3) 0.012(3)
N1 0.040(3) 0.038(3) 0.035(3) 0.000(3) 0.018(3) 0.000(3)
N2 0.049(4) 0.052(4) 0.042(3) -0.010(3) 0.022(3) -0.012(3)
C1 0.036(4) 0.050(5) 0.047(4) -0.008(4) 0.026(3) -0.001(3)
C12 0.045(4) 0.063(5) 0.050(4) -0.006(4) 0.030(4) 0.007(4)
C7 0.042(4) 0.052(5) 0.050(4) -0.004(4) 0.021(4) 0.011(4)
C5 0.043(4) 0.079(6) 0.043(4) -0.003(4) 0.020(4) 0.005(4)
C2 0.054(5) 0.076(6) 0.056(5) -0.009(5) 0.030(4) -0.020(5)
C11 0.035(4) 0.066(5) 0.033(4) 0.006(4) 0.006(3) 0.002(4)
C3 0.061(6) 0.082(7) 0.081(7) -0.022(6) 0.044(5) -0.029(5)
C4 0.041(5) 0.099(7) 0.058(5) -0.026(6) 0.022(4) -0.020(5)
B1 0.052(5) 0.043(5) 0.043(5) -0.004(5) 0.008(4) -0.005(5)
O1W 0.163(13) 0.099(10) 0.136(11) 0.000 0.067(10) 0.000
F1 0.079(5) 0.190(9) 0.286(13) 0.133(10) 0.025(7) 0.044(6)
F3 0.153(9) 0.137(8) 0.270(14) -0.093(9) 0.008(9) -0.025(7)
F2 0.270(17) 0.35(2) 0.193(12) -0.129(14) 0.075(12) 0.047(16)
F4 0.136(8) 0.338(18) 0.337(18) 0.274(17) 0.075(10) 0.030(10)

loop_
_atom_type_symbol
_atom_type_description
_atom_type_scat_dispersion_real
_atom_type_scat_dispersion_imag
_atom_type_scat_source
C C 0.0033 0.0016 'International Tables Vol C Tables 4.2.6.8 and 6.1.1.4'
H H 0.0000 0.0000 'International Tables Vol C Tables 4.2.6.8 and 6.1.1.4'
B B 0.0013 0.0007 'International Tables Vol C Tables 4.2.6.8 and 6.1.1.4'
N N 0.0061 0.0033 'International Tables Vol C Tables 4.2.6.8 and 6.1.1.4'
O O 0.0106 0.0060 'International Tables Vol C Tables 4.2.6.8 and 6.1.1.4'
F F 0.0171 0.0103 'International Tables Vol C Tables 4.2.6.8 and 6.1.1.4'
Ag Ag -0.8971 1.1015 'International Tables Vol C Tables 4.2.6.8 and 6.1.1.4'

loop_
_geom_angle_atom_site_label_1
_geom_angle_atom_site_label_2
_geom_angle_atom_site_label_3
_geom_angle
_geom_angle_site_symmetry_1
_geom_angle_site_symmetry_3
_geom_angle_publ_flag
N3 Ag1 N4 175.3(2) . . ?
C9 N3 C8 102.4(6) . . ?
C9 N3 Ag1 128.7(5) . . ?
C8 N3 Ag1 128.6(5) . . ?
N3 C9 N1 110.1(6) . . ?
N3 C9 H9 124.9 . . ?
N1 C9 H9 124.9 . . ?
C10 N5 N6 109.5(6) . . ?
C10 N5 C12 132.0(6) . . ?
N6 N5 C12 118.5(5) . . ?
C1 C6 C5 119.4(7) . . ?
C1 C6 C7 123.1(7) . . ?
C5 C6 C7 117.5(7) . . ?
N4 C10 N5 110.0(6) . . ?
N4 C10 H10 125.0 . . ?
N5 C10 H10 125.0 . . ?
N2 C8 N3 114.7(6) . . ?
N2 C8 H8 122.6 . . ?
N3 C8 H8 122.6 . . ?
C11 N6 N5 102.8(6) . . ?
C10 N4 C11 103.5(6) . . ?
C10 N4 Ag1 131.3(5) . . ?
C11 N4 Ag1 125.1(5) . . ?
C9 N1 N2 109.7(6) . . ?
C9 N1 C7 128.1(6) . . ?
N2 N1 C7 122.1(6) . . ?
C8 N2 N1 103.1(6) . . ?
C2 C1 C6 118.7(7) . . ?
C2 C1 C12 118.3(7) . 7_657 ?
C6 C1 C12 123.0(7) . 7_657 ?
N5 C12 C1 111.4(5) . 7_657 ?
N5 C12 H12A 109.3 . . ?
C1 C12 H12A 109.3 7_657 . ?
N5 C12 H12B 109.3 . . ?
C1 C12 H12B 109.3 7_657 . ?
H12A C12 H12B 108.0 . . ?
N1 C7 C6 109.8(6) . . ?
N1 C7 H7A 109.7 . . ?
C6 C7 H7A 109.7 . . ?
N1 C7 H7B 109.7 . . ?
C6 C7 H7B 109.7 . . ?
H7A C7 H7B 108.2 . . ?
C4 C5 C6 120.3(9) . . ?
C4 C5 H5 119.9 . . ?
C6 C5 H5 119.9 . . ?
C3 C2 C1 121.5(9) . . ?
C3 C2 H2 119.3 . . ?
C1 C2 H2 119.3 . . ?
N6 C11 N4 114.3(6) . . ?
N6 C11 H11 122.9 . . ?
N4 C11 H11 122.9 . . ?
C4 C3 C2 119.7(9) . . ?
C4 C3 H3 120.1 . . ?
C2 C3 H3 120.1 . . ?
C3 C4 C5 120.4(8) . . ?
C3 C4 H4 119.8 . . ?
C5 C4 H4 119.8 . . ?
F4 B1 F3 115.2(12) . . ?
F4 B1 F1 115.7(11) . . ?
F3 B1 F1 119.3(11) . . ?
F4 B1 F2 98.1(15) . . ?
F3 B1 F2 96.2(13) . . ?
F1 B1 F2 107.0(13) . . ?

loop_
_geom_bond_atom_site_label_1
_geom_bond_atom_site_label_2
_geom_bond_distance
_geom_bond_site_symmetry_2
_geom_bond_publ_flag
Ag1 N3 2.104(6) . ?
Ag1 N4 2.110(5) . ?
N3 C9 1.308(9) . ?
N3 C8 1.341(9) . ?
C9 N1 1.323(9) . ?
C9 H9 0.9300 . ?
N5 C10 1.312(9) . ?
N5 N6 1.350(8) . ?
N5 C12 1.457(9) . ?
C6 C1 1.377(10) . ?
C6 C5 1.382(10) . ?
C6 C7 1.508(11) . ?
C10 N4 1.306(9) . ?
C10 H10 0.9300 . ?
C8 N2 1.295(9) . ?
C8 H8 0.9300 . ?
N6 C11 1.295(10) . ?
N4 C11 1.336(9) . ?
N1 N2 1.327(8) . ?
N1 C7 1.470(9) . ?
C1 C2 1.374(11) . ?
C1 C12 1.508(10) 7_657 ?
C12 C1 1.508(10) 7_657 ?
C12 H12A 0.9700 . ?
C12 H12B 0.9700 . ?
C7 H7A 0.9700 . ?
C7 H7B 0.9700 . ?
C5 C4 1.370(13) . ?
C5 H5 0.9300 . ?
C2 C3 1.364(12) . ?
C2 H2 0.9300 . ?
C11 H11 0.9300 . ?
C3 C4 1.347(13) . ?
C3 H3 0.9300 . ?
C4 H4 0.9300 . ?
B1 F4 1.227(13) . ?
B1 F3 1.242(13) . ?
B1 F1 1.252(12) . ?
B1 F2 1.274(16) . ?

loop_
_geom_torsion_atom_site_label_1
_geom_torsion_atom_site_label_2
_geom_torsion_atom_site_label_3
_geom_torsion_atom_site_label_4
_geom_torsion
_geom_torsion_site_symmetry_1
_geom_torsion_site_symmetry_2
_geom_torsion_site_symmetry_3
_geom_torsion_site_symmetry_4
_geom_torsion_publ_flag
C8 N3 C9 N1 -0.5(8) . . . . ?
Ag1 N3 C9 N1 173.6(5) . . . . ?
N6 N5 C10 N4 0.6(8) . . . . ?
C12 N5 C10 N4 179.9(7) . . . . ?
C9 N3 C8 N2 0.1(9) . . . . ?
Ag1 N3 C8 N2 -174.0(5) . . . . ?
C10 N5 N6 C11 -0.5(8) . . . . ?
C12 N5 N6 C11 -179.8(7) . . . . ?
N5 C10 N4 C11 -0.4(8) . . . . ?
N5 C10 N4 Ag1 -176.5(5) . . . . ?
N3 C9 N1 N2 0.7(8) . . . . ?
N3 C9 N1 C7 -175.4(7) . . . . ?
N3 C8 N2 N1 0.3(8) . . . . ?
C9 N1 N2 C8 -0.6(8) . . . . ?
C7 N1 N2 C8 175.8(7) . . . . ?
C5 C6 C1 C2 2.7(10) . . . . ?
C7 C6 C1 C2 -175.1(7) . . . . ?
C5 C6 C1 C12 -177.3(6) . . . 7_657 ?
C7 C6 C1 C12 4.9(10) . . . 7_657 ?
C10 N5 C12 C1 17.0(11) . . . 7_657 ?
N6 N5 C12 C1 -163.8(6) . . . 7_657 ?
C9 N1 C7 C6 47.7(10) . . . . ?
N2 N1 C7 C6 -128.1(7) . . . . ?
C1 C6 C7 N1 71.3(8) . . . . ?
C5 C6 C7 N1 -106.5(7) . . . . ?
C1 C6 C5 C4 -1.7(11) . . . . ?
C7 C6 C5 C4 176.2(7) . . . . ?
C6 C1 C2 C3 -2.0(12) . . . . ?
C12 C1 C2 C3 178.0(7) 7_657 . . . ?
N5 N6 C11 N4 0.2(8) . . . . ?
C10 N4 C11 N6 0.1(9) . . . . ?
Ag1 N4 C11 N6 176.5(5) . . . . ?
C1 C2 C3 C4 0.4(13) . . . . ?
C2 C3 C4 C5 0.5(14) . . . . ?
C6 C5 C4 C3 0.1(13) . . . . ?
